data_1574451
loop_
_publ_author_name
'Metherall, Jessica P.'
'Corner, Philip A.'
'McCabe, James F.'
'Probert, Michael R.'
'Hall, Michael J.'

_publ_section_title
;
 High-throughput encapsulated nanodroplet screening for accelerated
 co-crystal discovery
;
_journal_issue 22
_journal_name_full 'Chemical Science'
_journal_page_first 9843
_journal_page_last 9853
_journal_paper_doi 10.1039/D4SC07556K
_journal_volume 16
_journal_year 2025
_chemical_formula_moiety 'C5 H8 O4, C10 H8 N2'
_chemical_formula_sum 'C15 H16 N2 O4'
_chemical_formula_weight 288.30
_chemical_name_systematic '4,4'-bipyridine_glutaric acid'
_space_group_crystal_system monoclinic
_space_group_IT_number 14
_space_group_name_Hall '-P 2ybc'
_space_group_name_H-M_alt 'P 1 21/c 1'
_atom_sites_solution_hydrogens mixed
_atom_sites_solution_primary dual
_audit_block_doi 10.5517/ccdc.csd.cc2kmb9v
_audit_creation_date 2025-03-31
_audit_creation_method
;
Olex2 1.5
(compiled 2025.03.04 svn.red2d20d0 for OlexSys, GUI svn.r7188)
;
_audit_update_record
;
2025-04-01 deposited with the CCDC.	2025-04-22 downloaded from the CCDC.
;
_cell_angle_alpha 90
_cell_angle_beta 92.693(2)
_cell_angle_gamma 90
_cell_formula_units_Z 8
_cell_length_a 5.55880(10)
_cell_length_b 9.9773(3)
_cell_length_c 50.1061(16)
_cell_measurement_reflns_used 9616
_cell_measurement_temperature 149.99(10)
_cell_measurement_theta_max 72.2760
_cell_measurement_theta_min 4.4890
_cell_volume 2775.91(13)
_computing_cell_refinement 'CrysAlisPro 1.171.42.90a (Rigaku OD, 2023)'
_computing_data_collection 'CrysAlisPro 1.171.42.90a (Rigaku OD, 2023)'
_computing_data_reduction 'CrysAlisPro 1.171.42.90a (Rigaku OD, 2023)'
_computing_molecular_graphics 'Olex2 1.5 (Dolomanov et al., 2009)'
_computing_publication_material 'Olex2 1.5 (Dolomanov et al., 2009)'
_computing_structure_refinement 'SHELXL 2018/3 (Sheldrick, 2015)'
_computing_structure_solution 'SHELXT 2018/2 (Sheldrick, 2018)'
_diffrn_ambient_environment N~2~
_diffrn_ambient_temperature 149.99(10)
_diffrn_detector 'Hybrid Pixel Array Detector'
_diffrn_detector_area_resol_mean 10.0000
_diffrn_detector_type 'HyPix-Arc 100'
_diffrn_measured_fraction_theta_full 1.000
_diffrn_measured_fraction_theta_max 0.961
_diffrn_measurement_details
;
List of Runs (angles in degrees, time in seconds):

  # Type    Start    End  Width  t~exp~   \w     \q     \k     \f   Frames
#--------------------------------------------------------------------------
  1  \w   -123.00   8.00   0.50    1.82    --  -33.08 -43.00 -32.00  262
  2  \w    -21.00  52.00   0.50    1.82    --  -33.08  43.00 118.00  146
  3  \w   -158.00 -27.00   0.50    7.28    --  -68.48 -43.00 -32.00  262
  4  \w    -21.00  31.00   0.50    7.28    --   69.09 -43.00 -32.00  104
  5  \w     28.00 154.00   0.50    7.28    --   69.09  43.00 118.00  252
  6  \w   -165.00 -33.00   0.50    7.28    --  -74.71 -43.00 -32.00  264
  7  \w     34.00 160.00   0.50    7.28    --   75.10  43.00 118.00  252
  8  \w   -172.00 -55.00   0.50    7.28    --  -96.82 -43.00 -32.00  234
  9  \w     67.00 178.00   0.50    7.28    --  107.25  43.00 118.00  222
 10  \w     24.00  52.00   0.50    1.82    --  -33.08  19.00  60.00   56
 11  \w     24.00  52.00   0.50    1.82    --  -33.08  19.00 -60.00   56
 12  \w     24.00  52.00   0.50    1.82    --  -33.08  19.00 -90.00   56
 13  \w    -14.00  52.00   0.50    1.82    --  -33.08  38.00   0.00  132
 14  \w     -3.00  60.00   0.50    1.82    --   34.08  57.00-150.00  126
 15  \w   -153.00-102.00   0.50    7.28    --  -68.48 -77.00  60.00  102
 16  \w    -24.00  11.00   0.50    7.28    --  -74.71  45.00 -90.00   70
 17  \w    -18.00  11.00   0.50    7.28    --   75.10 -30.00 150.00   58
 18  \w    -18.00  11.00   0.50    7.28    --   75.10 -30.00-180.00   58
 19  \w    -50.00 -14.00   0.50    7.28    --  -96.82  64.00-180.00   72
 20  \w   -153.00 -97.00   0.50    7.28    --  -96.82-112.00  90.00  112
 21  \w    -50.00 -14.00   0.50    7.28    --  -96.82  64.00 150.00   72
 22  \w    -67.00 -12.00   0.50    7.28    --  -96.82  77.00  60.00  110
 23  \w     25.00  60.00   0.50    7.28    --  107.25 -64.00-120.00   70
 24  \w    119.00 178.00   0.50    7.28    --  107.25 112.00 -30.00  118
 25  \w     23.00  80.00   0.50    7.28    --  107.25 -77.00 -30.00  114
 26  \w     73.00 178.00   0.50    7.28    --  107.25  50.00  60.00  210
 27  \w     29.00  80.00   0.50    7.28    --  112.96 -77.00 -60.00  102
 28  \w    124.00 178.00   0.50    7.28    --  112.96  77.00   0.00  108
 29  \w     31.00  60.00   0.50    7.28    --  112.96 -64.00 -30.00   58
 30  \w     31.00  60.00   0.50    7.28    --  112.96 -64.00  60.00   58
 31  \w     78.00 178.00   0.50    7.28    --  112.96  50.00  30.00  200
 32  \w     31.00  60.00   0.50    7.28    --  112.96 -64.00 150.00   58
 33  \w     72.00 178.00   0.50    7.28    --  112.96  43.00 118.00  212
 34  \w     24.00  52.00   0.50    1.82    --  -33.08  19.00  30.00   56
 35  \w     18.00  88.00   0.50    1.82    --   34.08 -99.00 -30.00  140
 36  \w      1.00  45.00   0.50    1.82    --   34.08 -77.00  90.00   88
 37  \w     -3.00  60.00   0.50    1.82    --   34.08  57.00 -60.00  126
;
_diffrn_measurement_device 'four-circle diffractometer'
_diffrn_measurement_device_type 'XtaLAB Synergy, Dualflex, HyPix-Arc 100'
_diffrn_measurement_method '\w scans'
_diffrn_orient_matrix_type 'CrysAlisPro convention (1999,Acta A55,543-557)'
_diffrn_orient_matrix_UB_11 0.2198837000
_diffrn_orient_matrix_UB_12 0.0611364000
_diffrn_orient_matrix_UB_13 0.0154085000
_diffrn_orient_matrix_UB_21 -0.1662827000
_diffrn_orient_matrix_UB_22 0.0567549000
_diffrn_orient_matrix_UB_23 0.0210185000
_diffrn_orient_matrix_UB_31 0.0309551000
_diffrn_orient_matrix_UB_32 -0.1298735000
_diffrn_orient_matrix_UB_33 0.0164001000
_diffrn_radiation_monochromator mirror
_diffrn_radiation_probe x-ray
_diffrn_radiation_type 'Cu K\a'
_diffrn_radiation_wavelength 1.54184
_diffrn_reflns_av_R_equivalents 0.0321
_diffrn_reflns_av_unetI/netI 0.0276
_diffrn_reflns_Laue_measured_fraction_full 1.000
_diffrn_reflns_Laue_measured_fraction_max 0.961
_diffrn_reflns_limit_h_max 6
_diffrn_reflns_limit_h_min -6
_diffrn_reflns_limit_k_max 7
_diffrn_reflns_limit_k_min -12
_diffrn_reflns_limit_l_max 61
_diffrn_reflns_limit_l_min -61
_diffrn_reflns_number 25349
_diffrn_reflns_point_group_measured_fraction_full 1.000
_diffrn_reflns_point_group_measured_fraction_max 0.961
_diffrn_reflns_theta_full 67.684
_diffrn_reflns_theta_max 72.988
_diffrn_reflns_theta_min 3.532
_diffrn_source 'micro-focus sealed X-ray tube'
_diffrn_source_target Cu
_diffrn_source_type 'PhotonJet (Cu) X-ray Source'
_exptl_absorpt_coefficient_mu 0.842
_exptl_absorpt_correction_T_max 1.00000
_exptl_absorpt_correction_T_min 0.71869
_exptl_absorpt_correction_type multi-scan
_exptl_absorpt_process_details
;
CrysAlisPro 1.171.42.90a (Rigaku Oxford Diffraction, 2023)
Empirical absorption correction using spherical harmonics,
implemented in SCALE3 ABSPACK scaling algorithm.
;
_exptl_crystal_colour 'clear light colourless'
_exptl_crystal_colour_lustre clear
_exptl_crystal_colour_modifier light
_exptl_crystal_colour_primary colourless
_exptl_crystal_density_diffrn 1.380
_exptl_crystal_description plate
_exptl_crystal_F_000 1216
_exptl_crystal_preparation
;
Crystallised from a saturated solution of 4,4'-bipyridine
and glutaric acid (1:1) in MeOH.
;
_exptl_crystal_recrystallization_method
;
High-throughput screening via the ENaCt co-
crystallisation protocol using SPT Labtech mosquito.
;
_exptl_crystal_size_max 0.19
_exptl_crystal_size_mid 0.062
_exptl_crystal_size_min 0.024
_refine_diff_density_max 0.277
_refine_diff_density_min -0.201
_refine_diff_density_rms 0.042
_refine_ls_extinction_method none
_refine_ls_goodness_of_fit_ref 1.070
_refine_ls_hydrogen_treatment mixed
_refine_ls_matrix_type full
_refine_ls_number_parameters 391
_refine_ls_number_reflns 5328
_refine_ls_number_restraints 276
_refine_ls_restrained_S_all 1.043
_refine_ls_R_factor_all 0.0574
_refine_ls_R_factor_gt 0.0440
_refine_ls_shift/su_max 0.001
_refine_ls_shift/su_mean 0.000
_refine_ls_structure_factor_coef Fsqd
_refine_ls_weighting_details 'w=1/[\s^2^(Fo^2^)+(0.0595P)^2^+0.9485P] where P=(Fo^2^+2Fc^2^)/3'
_refine_ls_weighting_scheme calc
_refine_ls_wR_factor_gt 0.1155
_refine_ls_wR_factor_ref 0.1242
_reflns_Friedel_coverage 0.000
_reflns_number_gt 4247
_reflns_number_total 5328
_reflns_threshold_expression 'I > 2\s(I)'
_cod_data_source_file d4sc07556k2.cif
_cod_data_source_block 4,4-bipyridine_glutaricacid
_cod_depositor_comments 'Adding full bibliography for 1574434--1574463.cif.'
_cod_database_code 1574451
_shelx_shelxl_version_number 2018/3
_chemical_oxdiff_formula 'C30 H32 N4 O8'
_shelx_space_group_comment
;
The symmetry employed for this shelxl refinement is uniquely defined
by the following loop, which should always be used as a source of
symmetry information in preference to the above space-group names.
They are only intended as comments.
;
_shelx_estimated_absorpt_t_max 0.980
_shelx_estimated_absorpt_t_min 0.856
_olex2_refinement_description
;
1. Fixed Uiso
 At 1.2 times of:
  All C(H) groups, All C(H,H) groups, All O(H) groups
2. Rigid body (RIGU) restrains
 All non-hydrogen atoms
 with sigma for 1-2 distances of 0.004 and sigma for 1-3 distances of 0.004
3.a Secondary CH2 refined with riding coordinates:
 C2A(H2Aa,H2Ab), C2C(H2Ca,H2Cb), C3A(H3Aa,H3Ab), C3C(H3Ca,H3Cb), C4A(H4Aa,
 H4Ab), C4C(H4Ca,H4Cb)
3.b Aromatic/amide H refined with riding coordinates:
 C2B(H2B), C2D(H2D), C3B(H3B), C3D(H3D), C4B(H4B), C4D(H4D), C5B(H5B),
 C5D(H5D), C7B(H7B), C7D(H7D), C8B(H8B), C8D(H8D), C9B(H9B), C9D(H9D),
 C10B(H10B), C10D(H10D)
;
_olex2_exptl_crystal_mounting_method
'Crystal mounted using inert oil from the encapsulation crystallisation technique onto a MiTeGen Kapton micromount.'
_olex2_submission_original_sample_id '4,4'-bipyridine_glutaric acid'
_olex2_submission_special_instructions 'No special instructions were received'
_oxdiff_exptl_absorpt_empirical_details
;
Empirical correction (ABSPACK) includes:
- Absorption correction using spherical harmonics
- Frame scaling
;
_oxdiff_exptl_absorpt_empirical_full_max 2.725
_oxdiff_exptl_absorpt_empirical_full_min 0.782

loop_
_space_group_symop_operation_xyz
'x, y, z'
'-x, y+1/2, -z+1/2'
'-x, -y, -z'
'x, -y-1/2, z-1/2'

loop_
_atom_site_label
_atom_site_type_symbol
_atom_site_fract_x
_atom_site_fract_y
_atom_site_fract_z
_atom_site_U_iso_or_equiv
_atom_site_adp_type
_atom_site_occupancy
_atom_site_site_symmetry_order
_atom_site_calc_flag
_atom_site_refinement_flags_posn
_atom_site_refinement_flags_adp
_atom_site_refinement_flags_occupancy
_atom_site_disorder_assembly
_atom_site_disorder_group
O1A O 0.5902(2) 0.69252(14) 0.60983(3) 0.0437(3) Uani 1 1 d . . . . .
H1A H 0.465(4) 0.677(2) 0.6221(4) 0.052 Uiso 1 1 d . U . . .
O1C O 0.1197(2) 0.90084(14) 0.36589(3) 0.0476(3) Uani 1 1 d . . . . .
H1C H 0.024(4) 0.838(2) 0.3764(4) 0.057 Uiso 1 1 d . U . . .
O2A O 0.4057(2) 0.88855(13) 0.60189(3) 0.0454(3) Uani 1 1 d . . . . .
O2C O 0.3169(3) 0.71702(14) 0.35374(3) 0.0539(4) Uani 1 1 d . . . . .
O3A O 0.9049(2) 1.20022(12) 0.53298(3) 0.0408(3) Uani 1 1 d . . . . .
O3C O 0.9766(3) 0.80555(15) 0.28192(3) 0.0617(4) Uani 1 1 d . . . . .
O4A O 1.2266(2) 1.08902(13) 0.51918(3) 0.0398(3) Uani 1 1 d . . . . .
H4A H 1.254(4) 1.173(2) 0.5102(4) 0.048 Uiso 1 1 d . U . . .
O4C O 1.0253(3) 1.02065(15) 0.27222(3) 0.0633(5) Uani 1 1 d . . . . .
H4C H 1.149(5) 0.987(3) 0.2599(5) 0.076 Uiso 1 1 d . U . . .
N1B N 0.3678(2) 0.29021(14) 0.48890(3) 0.0333(3) Uani 1 1 d . . . . .
N1D N 0.6566(3) 0.45647(18) 0.26309(3) 0.0462(4) Uani 1 1 d . . . . .
N2B N 0.8786(3) 0.73740(15) 0.39670(3) 0.0384(3) Uani 1 1 d . . . . .
N2D N -0.2553(3) 0.35562(16) 0.35552(3) 0.0395(4) Uani 1 1 d . . . . .
C1A C 0.5707(3) 0.81184(18) 0.59869(3) 0.0334(4) Uani 1 1 d . . . . .
C1B C 0.5628(3) 0.46694(16) 0.45182(3) 0.0294(3) Uani 1 1 d . . . . .
C1C C 0.2881(3) 0.83682(19) 0.35300(4) 0.0389(4) Uani 1 1 d . . . . .
C1D C 0.2868(3) 0.41680(18) 0.29843(3) 0.0357(4) Uani 1 1 d . . . . .
C2A C 0.7777(3) 0.83907(18) 0.58100(3) 0.0335(4) Uani 1 1 d . . . . .
H2AA H 0.782462 0.766268 0.567613 0.040 Uiso 1 1 calc R U . . .
H2AB H 0.929197 0.834147 0.592167 0.040 Uiso 1 1 calc R U . . .
C2B C 0.3494(3) 0.49724(17) 0.46449(3) 0.0325(4) Uani 1 1 d . . . . .
H2B H 0.266339 0.578833 0.460766 0.039 Uiso 1 1 calc R U . . .
C2C C 0.4344(4) 0.9312(2) 0.33719(4) 0.0459(5) Uani 1 1 d . . . . .
H2CA H 0.522757 0.992111 0.349792 0.055 Uiso 1 1 calc R U . . .
H2CB H 0.322923 0.986790 0.325879 0.055 Uiso 1 1 calc R U . . .
C2D C 0.4153(4) 0.3104(2) 0.28831(4) 0.0490(5) Uani 1 1 d . . . . .
H2D H 0.377791 0.221092 0.293212 0.059 Uiso 1 1 calc R U . . .
C3A C 0.7738(3) 0.97222(17) 0.56621(3) 0.0329(4) Uani 1 1 d . . . . .
H3AA H 0.785927 1.047369 0.579110 0.039 Uiso 1 1 calc R U . . .
H3AB H 0.621471 0.981765 0.555334 0.039 Uiso 1 1 calc R U . . .
C3B C 0.2624(3) 0.40641(17) 0.48244(3) 0.0342(4) Uani 1 1 d . . . . .
H3B H 0.117451 0.428277 0.490762 0.041 Uiso 1 1 calc R U . . .
C3C C 0.6143(3) 0.8666(2) 0.31942(4) 0.0429(4) Uani 1 1 d . . . . .
H3CA H 0.736026 0.817023 0.330593 0.051 Uiso 1 1 calc R U . . .
H3CB H 0.530177 0.801609 0.307320 0.051 Uiso 1 1 calc R U . . .
C3D C 0.5981(4) 0.3344(2) 0.27107(4) 0.0511(5) Uani 1 1 d . . . . .
H3D H 0.685500 0.260122 0.264675 0.061 Uiso 1 1 calc R U . . .
C4A C 0.9875(3) 0.97413(17) 0.54828(3) 0.0328(4) Uani 1 1 d . . . . .
H4AA H 1.134829 0.954906 0.559500 0.039 Uiso 1 1 calc R U . . .
H4AB H 0.966816 0.899916 0.535258 0.039 Uiso 1 1 calc R U . . .
C4B C 0.5716(3) 0.26116(17) 0.47695(3) 0.0340(4) Uani 1 1 d . . . . .
H4B H 0.650798 0.179013 0.481228 0.041 Uiso 1 1 calc R U . . .
C4C C 0.7378(4) 0.9703(2) 0.30315(4) 0.0525(5) Uani 1 1 d . . . . .
H4CA H 0.814995 1.036174 0.315600 0.063 Uiso 1 1 calc R U . . .
H4CB H 0.612981 1.018720 0.292195 0.063 Uiso 1 1 calc R U . . .
C4D C 0.5337(3) 0.5592(2) 0.27268(4) 0.0482(5) Uani 1 1 d . . . . .
H4D H 0.574760 0.647257 0.267323 0.058 Uiso 1 1 calc R U . . .
C5A C 1.0291(3) 1.10083(17) 0.53301(3) 0.0316(4) Uani 1 1 d . . . . .
C5B C 0.6719(3) 0.34558(17) 0.45863(3) 0.0332(4) Uani 1 1 d . . . . .
H5B H 0.816720 0.320399 0.450628 0.040 Uiso 1 1 calc R U . . .
C5C C 0.9255(3) 0.92061(19) 0.28483(4) 0.0408(4) Uani 1 1 d . . . . .
C5D C 0.3486(3) 0.5438(2) 0.29012(4) 0.0446(5) Uani 1 1 d . . . . .
H5D H 0.265098 0.620030 0.296290 0.054 Uiso 1 1 calc R U . . .
C6B C 0.6676(3) 0.56048(17) 0.43238(3) 0.0309(4) Uani 1 1 d . . . . .
C6D C 0.0974(3) 0.39614(18) 0.31820(3) 0.0342(4) Uani 1 1 d . . . . .
C7B C 0.5843(3) 0.69084(17) 0.42892(3) 0.0348(4) Uani 1 1 d . . . . .
H7B H 0.453919 0.722233 0.438806 0.042 Uiso 1 1 calc R U . . .
C7D C -0.0676(3) 0.49604(19) 0.32387(4) 0.0377(4) Uani 1 1 d . . . . .
H7D H -0.062013 0.580358 0.315116 0.045 Uiso 1 1 calc R U . . .
C8B C 0.6918(3) 0.77489(18) 0.41100(4) 0.0385(4) Uani 1 1 d . . . . .
H8B H 0.630534 0.863240 0.408718 0.046 Uiso 1 1 calc R U . . .
C8D C -0.2398(3) 0.4716(2) 0.34237(4) 0.0401(4) Uani 1 1 d . . . . .
H8D H -0.352031 0.540502 0.345880 0.048 Uiso 1 1 calc R U . . .
C9B C 0.9584(3) 0.61199(19) 0.39984(4) 0.0391(4) Uani 1 1 d . . . . .
H9B H 1.089803 0.583689 0.389766 0.047 Uiso 1 1 calc R U . . .
C9D C -0.0957(3) 0.2608(2) 0.35045(4) 0.0420(4) Uani 1 1 d . . . . .
H9D H -0.103849 0.178139 0.359772 0.050 Uiso 1 1 calc R U . . .
C10B C 0.8595(3) 0.52158(18) 0.41697(3) 0.0367(4) Uani 1 1 d . . . . .
H10B H 0.921298 0.432946 0.418325 0.044 Uiso 1 1 calc R U . . .
C10D C 0.0817(3) 0.27679(19) 0.33221(4) 0.0416(4) Uani 1 1 d . . . . .
H10D H 0.192356 0.206283 0.329310 0.050 Uiso 1 1 calc R U . . .

loop_
_atom_site_aniso_label
_atom_site_aniso_U_11
_atom_site_aniso_U_22
_atom_site_aniso_U_33
_atom_site_aniso_U_23
_atom_site_aniso_U_13
_atom_site_aniso_U_12
O1A 0.0424(7) 0.0409(7) 0.0496(7) 0.0141(6) 0.0229(6) 0.0018(6)
O1C 0.0505(7) 0.0392(8) 0.0558(8) 0.0054(6) 0.0322(6) 0.0006(6)
O2A 0.0399(7) 0.0436(8) 0.0547(8) 0.0106(6) 0.0249(6) 0.0065(6)
O2C 0.0607(8) 0.0371(8) 0.0670(9) 0.0055(7) 0.0352(7) 0.0021(7)
O3A 0.0399(6) 0.0311(7) 0.0529(7) 0.0082(6) 0.0173(5) 0.0085(5)
O3C 0.0694(10) 0.0408(8) 0.0788(11) 0.0046(7) 0.0437(8) 0.0109(7)
O4A 0.0398(6) 0.0316(7) 0.0503(7) 0.0103(6) 0.0259(5) 0.0040(5)
O4C 0.0788(10) 0.0427(8) 0.0732(10) 0.0003(7) 0.0549(9) -0.0030(7)
N1B 0.0338(7) 0.0290(7) 0.0384(7) 0.0014(6) 0.0147(6) -0.0002(6)
N1D 0.0458(9) 0.0504(10) 0.0441(9) -0.0012(7) 0.0219(7) -0.0005(8)
N2B 0.0389(8) 0.0360(8) 0.0414(8) 0.0024(7) 0.0154(6) -0.0032(7)
N2D 0.0394(8) 0.0420(9) 0.0380(8) 0.0028(7) 0.0131(6) -0.0059(7)
C1A 0.0324(8) 0.0349(9) 0.0338(8) 0.0021(7) 0.0114(7) -0.0029(7)
C1B 0.0287(7) 0.0262(8) 0.0339(8) -0.0012(6) 0.0101(6) -0.0006(6)
C1C 0.0399(9) 0.0376(10) 0.0405(9) 0.0015(8) 0.0163(7) 0.0012(8)
C1D 0.0346(8) 0.0361(9) 0.0373(9) 0.0005(7) 0.0132(7) -0.0002(7)
C2A 0.0292(8) 0.0341(9) 0.0383(9) 0.0051(7) 0.0133(7) 0.0007(7)
C2B 0.0318(8) 0.0266(8) 0.0400(9) 0.0004(7) 0.0119(7) 0.0031(7)
C2C 0.0510(11) 0.0374(10) 0.0517(11) -0.0003(8) 0.0279(9) -0.0008(9)
C2D 0.0519(11) 0.0342(10) 0.0632(12) -0.0024(9) 0.0282(9) -0.0013(9)
C3A 0.0314(8) 0.0304(9) 0.0382(9) 0.0037(7) 0.0154(7) 0.0014(7)
C3B 0.0309(8) 0.0308(9) 0.0425(9) -0.0017(7) 0.0178(7) 0.0016(7)
C3C 0.0427(10) 0.0396(10) 0.0483(10) 0.0021(8) 0.0232(8) 0.0000(8)
C3D 0.0517(11) 0.0432(11) 0.0608(12) -0.0116(10) 0.0275(10) 0.0001(9)
C4A 0.0318(8) 0.0286(9) 0.0393(9) 0.0059(7) 0.0160(7) 0.0034(7)
C4B 0.0313(8) 0.0290(9) 0.0427(9) 0.0040(7) 0.0129(7) 0.0036(7)
C4C 0.0616(12) 0.0369(11) 0.0623(13) 0.0002(9) 0.0382(10) 0.0006(9)
C4D 0.0499(11) 0.0439(11) 0.0529(11) 0.0098(9) 0.0262(9) 0.0037(9)
C5A 0.0314(8) 0.0291(9) 0.0353(8) 0.0027(7) 0.0118(6) 0.0017(7)
C5B 0.0295(8) 0.0291(9) 0.0423(9) 0.0031(7) 0.0158(7) 0.0042(7)
C5C 0.0428(9) 0.0373(10) 0.0440(10) 0.0013(8) 0.0192(8) -0.0009(8)
C5D 0.0463(10) 0.0368(10) 0.0530(11) 0.0059(8) 0.0248(9) 0.0066(8)
C6B 0.0293(8) 0.0297(8) 0.0345(8) 0.0010(7) 0.0099(6) -0.0015(7)
C6D 0.0340(8) 0.0337(9) 0.0359(9) 0.0013(7) 0.0115(7) -0.0022(7)
C7B 0.0348(8) 0.0288(9) 0.0422(9) 0.0021(7) 0.0157(7) 0.0011(7)
C7D 0.0388(9) 0.0334(9) 0.0421(9) 0.0040(7) 0.0155(7) -0.0009(8)
C8B 0.0405(9) 0.0298(9) 0.0464(10) 0.0042(7) 0.0157(8) 0.0013(7)
C8D 0.0388(9) 0.0395(10) 0.0432(10) 0.0015(8) 0.0155(7) 0.0000(8)
C9B 0.0382(9) 0.0379(10) 0.0429(9) 0.0017(8) 0.0193(7) 0.0005(8)
C9D 0.0478(10) 0.0398(10) 0.0395(9) 0.0086(8) 0.0126(8) -0.0042(8)
C10B 0.0372(8) 0.0315(9) 0.0428(9) 0.0023(7) 0.0165(7) 0.0038(7)
C10D 0.0440(10) 0.0364(10) 0.0456(10) 0.0059(8) 0.0152(8) 0.0040(8)

loop_
_atom_type_symbol
_atom_type_description
_atom_type_scat_dispersion_real
_atom_type_scat_dispersion_imag
_atom_type_scat_source
C C 0.0181 0.0091 'International Tables Vol C Tables 4.2.6.8 and 6.1.1.4'
H H 0.0000 0.0000 'International Tables Vol C Tables 4.2.6.8 and 6.1.1.4'
N N 0.0311 0.0180 'International Tables Vol C Tables 4.2.6.8 and 6.1.1.4'
O O 0.0492 0.0322 'International Tables Vol C Tables 4.2.6.8 and 6.1.1.4'

loop_
_citation_id
_citation_doi
_citation_year
1 10.26434/chemrxiv-2024-40s32 2024

loop_
_geom_angle_atom_site_label_1
_geom_angle_atom_site_label_2
_geom_angle_atom_site_label_3
_geom_angle
_geom_angle_site_symmetry_1
_geom_angle_site_symmetry_3
_geom_angle_publ_flag
C1A O1A H1A 111.7(13) . . ?
C1C O1C H1C 111.2(14) . . ?
C5A O4A H4A 108.6(12) . . ?
C5C O4C H4C 111.2(16) . . ?
C3B N1B C4B 116.84(14) . . ?
C3D N1D C4D 117.36(15) . . ?
C9B N2B C8B 117.37(15) . . ?
C9D N2D C8D 117.60(15) . . ?
O1A C1A C2A 111.19(14) . . ?
O2A C1A O1A 124.25(15) . . ?
O2A C1A C2A 124.54(16) . . ?
C2B C1B C6B 121.74(15) . . ?
C5B C1B C2B 116.40(15) . . ?
C5B C1B C6B 121.86(14) . . ?
O1C C1C C2C 111.63(16) . . ?
O2C C1C O1C 123.92(17) . . ?
O2C C1C C2C 124.45(16) . . ?
C2D C1D C6D 121.83(17) . . ?
C5D C1D C2D 116.85(15) . . ?
C5D C1D C6D 121.28(16) . . ?
C1A C2A H2AA 108.1 . . ?
C1A C2A H2AB 108.1 . . ?
C1A C2A C3A 116.70(14) . . ?
H2AA C2A H2AB 107.3 . . ?
C3A C2A H2AA 108.1 . . ?
C3A C2A H2AB 108.1 . . ?
C1B C2B H2B 120.6 . . ?
C3B C2B C1B 118.84(15) . . ?
C3B C2B H2B 120.6 . . ?
C1C C2C H2CA 108.3 . . ?
C1C C2C H2CB 108.3 . . ?
C1C C2C C3C 115.73(16) . . ?
H2CA C2C H2CB 107.4 . . ?
C3C C2C H2CA 108.3 . . ?
C3C C2C H2CB 108.3 . . ?
C1D C2D H2D 120.0 . . ?
C3D C2D C1D 120.04(19) . . ?
C3D C2D H2D 120.0 . . ?
C2A C3A H3AA 110.2 . . ?
C2A C3A H3AB 110.2 . . ?
C2A C3A C4A 107.74(13) . . ?
H3AA C3A H3AB 108.5 . . ?
C4A C3A H3AA 110.2 . . ?
C4A C3A H3AB 110.2 . . ?
N1B C3B C2B 124.51(14) . . ?
N1B C3B H3B 117.7 . . ?
C2B C3B H3B 117.7 . . ?
C2C C3C H3CA 109.5 . . ?
C2C C3C H3CB 109.5 . . ?
H3CA C3C H3CB 108.0 . . ?
C4C C3C C2C 110.92(16) . . ?
C4C C3C H3CA 109.5 . . ?
C4C C3C H3CB 109.5 . . ?
N1D C3D C2D 122.95(18) . . ?
N1D C3D H3D 118.5 . . ?
C2D C3D H3D 118.5 . . ?
C3A C4A H4AA 108.0 . . ?
C3A C4A H4AB 108.0 . . ?
H4AA C4A H4AB 107.3 . . ?
C5A C4A C3A 117.01(14) . . ?
C5A C4A H4AA 108.0 . . ?
C5A C4A H4AB 108.0 . . ?
N1B C4B H4B 118.6 . . ?
N1B C4B C5B 122.79(16) . . ?
C5B C4B H4B 118.6 . . ?
C3C C4C H4CA 108.1 . . ?
C3C C4C H4CB 108.1 . . ?
C3C C4C C5C 116.82(17) . . ?
H4CA C4C H4CB 107.3 . . ?
C5C C4C H4CA 108.1 . . ?
C5C C4C H4CB 108.1 . . ?
N1D C4D H4D 118.3 . . ?
N1D C4D C5D 123.30(19) . . ?
C5D C4D H4D 118.3 . . ?
O3A C5A O4A 123.87(15) . . ?
O3A C5A C4A 126.18(14) . . ?
O4A C5A C4A 109.95(13) . . ?
C1B C5B H5B 119.7 . . ?
C4B C5B C1B 120.62(14) . . ?
C4B C5B H5B 119.7 . . ?
O3C C5C O4C 124.23(17) . . ?
O3C C5C C4C 124.54(17) . . ?
O4C C5C C4C 111.23(16) . . ?
C1D C5D C4D 119.49(18) . . ?
C1D C5D H5D 120.3 . . ?
C4D C5D H5D 120.3 . . ?
C7B C6B C1B 122.06(14) . . ?
C7B C6B C10B 116.66(15) . . ?
C10B C6B C1B 121.27(15) . . ?
C7D C6D C1D 121.88(16) . . ?
C10D C6D C1D 121.15(16) . . ?
C10D C6D C7D 116.96(15) . . ?
C6B C7B H7B 120.1 . . ?
C8B C7B C6B 119.77(15) . . ?
C8B C7B H7B 120.1 . . ?
C6D C7D H7D 120.2 . . ?
C8D C7D C6D 119.56(17) . . ?
C8D C7D H7D 120.2 . . ?
N2B C8B C7B 123.08(17) . . ?
N2B C8B H8B 118.5 . . ?
C7B C8B H8B 118.5 . . ?
N2D C8D C7D 122.99(17) . . ?
N2D C8D H8D 118.5 . . ?
C7D C8D H8D 118.5 . . ?
N2B C9B H9B 118.4 . . ?
N2B C9B C10B 123.18(16) . . ?
C10B C9B H9B 118.4 . . ?
N2D C9D H9D 118.4 . . ?
N2D C9D C10D 123.11(18) . . ?
C10D C9D H9D 118.4 . . ?
C6B C10B H10B 120.0 . . ?
C9B C10B C6B 119.92(16) . . ?
C9B C10B H10B 120.0 . . ?
C6D C10D H10D 120.1 . . ?
C9D C10D C6D 119.76(17) . . ?
C9D C10D H10D 120.1 . . ?

loop_
_geom_bond_atom_site_label_1
_geom_bond_atom_site_label_2
_geom_bond_distance
_geom_bond_site_symmetry_2
_geom_bond_publ_flag
O1A H1A 0.96(2) . ?
O1A C1A 1.317(2) . ?
O1C H1C 0.99(2) . ?
O1C C1C 1.326(2) . ?
O2A C1A 1.211(2) . ?
O2C C1C 1.206(2) . ?
O3A C5A 1.208(2) . ?
O3C C5C 1.193(2) . ?
O4A H4A 0.97(2) . ?
O4A C5A 1.3307(19) . ?
O4C H4C 1.00(3) . ?
O4C C5C 1.317(2) . ?
N1B C3B 1.332(2) . ?
N1B C4B 1.338(2) . ?
N1D C3D 1.327(3) . ?
N1D C4D 1.334(3) . ?
N2B C8B 1.342(2) . ?
N2B C9B 1.334(2) . ?
N2D C8D 1.337(2) . ?
N2D C9D 1.329(2) . ?
C1A C2A 1.510(2) . ?
C1B C2B 1.404(2) . ?
C1B C5B 1.390(2) . ?
C1B C6B 1.487(2) . ?
C1C C2C 1.495(2) . ?
C1D C2D 1.389(3) . ?
C1D C5D 1.382(3) . ?
C1D C6D 1.493(2) . ?
C2A H2AA 0.9900 . ?
C2A H2AB 0.9900 . ?
C2A C3A 1.521(2) . ?
C2B H2B 0.9500 . ?
C2B C3B 1.380(2) . ?
C2C H2CA 0.9900 . ?
C2C H2CB 0.9900 . ?
C2C C3C 1.514(2) . ?
C2D H2D 0.9500 . ?
C2D C3D 1.385(3) . ?
C3A H3AA 0.9900 . ?
C3A H3AB 0.9900 . ?
C3A C4A 1.523(2) . ?
C3B H3B 0.9500 . ?
C3C H3CA 0.9900 . ?
C3C H3CB 0.9900 . ?
C3C C4C 1.503(3) . ?
C3D H3D 0.9500 . ?
C4A H4AA 0.9900 . ?
C4A H4AB 0.9900 . ?
C4A C5A 1.501(2) . ?
C4B H4B 0.9500 . ?
C4B C5B 1.382(2) . ?
C4C H4CA 0.9900 . ?
C4C H4CB 0.9900 . ?
C4C C5C 1.506(2) . ?
C4D H4D 0.9500 . ?
C4D C5D 1.389(2) . ?
C5B H5B 0.9500 . ?
C5D H5D 0.9500 . ?
C6B C7B 1.389(2) . ?
C6B C10B 1.401(2) . ?
C6D C7D 1.393(2) . ?
C6D C10D 1.387(2) . ?
C7B H7B 0.9500 . ?
C7B C8B 1.385(2) . ?
C7D H7D 0.9500 . ?
C7D C8D 1.385(2) . ?
C8B H8B 0.9500 . ?
C8D H8D 0.9500 . ?
C9B H9B 0.9500 . ?
C9B C10B 1.377(2) . ?
C9D H9D 0.9500 . ?
C9D C10D 1.385(2) . ?
C10B H10B 0.9500 . ?
C10D H10D 0.9500 . ?

loop_
_geom_torsion_atom_site_label_1
_geom_torsion_atom_site_label_2
_geom_torsion_atom_site_label_3
_geom_torsion_atom_site_label_4
_geom_torsion
_geom_torsion_site_symmetry_1
_geom_torsion_site_symmetry_2
_geom_torsion_site_symmetry_3
_geom_torsion_site_symmetry_4
_geom_torsion_publ_flag
O1A C1A C2A C3A 178.29(15) . . . . ?
O1C C1C C2C C3C -173.78(18) . . . . ?
O2A C1A C2A C3A -0.5(3) . . . . ?
O2C C1C C2C C3C 5.3(3) . . . . ?
N1B C4B C5B C1B 0.2(3) . . . . ?
N1D C4D C5D C1D 0.6(3) . . . . ?
N2B C9B C10B C6B -0.8(3) . . . . ?
N2D C9D C10D C6D -0.3(3) . . . . ?
C1A C2A C3A C4A -176.08(15) . . . . ?
C1B C2B C3B N1B 0.3(3) . . . . ?
C1B C6B C7B C8B 178.50(16) . . . . ?
C1B C6B C10B C9B -177.66(16) . . . . ?
C1C C2C C3C C4C 176.02(19) . . . . ?
C1D C2D C3D N1D -1.2(4) . . . . ?
C1D C6D C7D C8D 179.95(17) . . . . ?
C1D C6D C10D C9D 179.90(17) . . . . ?
C2A C3A C4A C5A -176.08(15) . . . . ?
C2B C1B C5B C4B 0.0(3) . . . . ?
C2B C1B C6B C7B 10.7(3) . . . . ?
C2B C1B C6B C10B -170.54(16) . . . . ?
C2C C3C C4C C5C 178.94(19) . . . . ?
C2D C1D C5D C4D -0.7(3) . . . . ?
C2D C1D C6D C7D -165.36(19) . . . . ?
C2D C1D C6D C10D 16.1(3) . . . . ?
C3A C4A C5A O3A -2.3(3) . . . . ?
C3A C4A C5A O4A 177.50(15) . . . . ?
C3B N1B C4B C5B -0.2(3) . . . . ?
C3C C4C C5C O3C 2.2(3) . . . . ?
C3C C4C C5C O4C -178.3(2) . . . . ?
C3D N1D C4D C5D -0.7(3) . . . . ?
C4B N1B C3B C2B -0.1(3) . . . . ?
C4D N1D C3D C2D 1.0(3) . . . . ?
C5B C1B C2B C3B -0.3(2) . . . . ?
C5B C1B C6B C7B -168.64(17) . . . . ?
C5B C1B C6B C10B 10.1(3) . . . . ?
C5D C1D C2D C3D 1.0(3) . . . . ?
C5D C1D C6D C7D 17.1(3) . . . . ?
C5D C1D C6D C10D -161.41(19) . . . . ?
C6B C1B C2B C3B -179.63(15) . . . . ?
C6B C1B C5B C4B 179.39(16) . . . . ?
C6B C7B C8B N2B -1.0(3) . . . . ?
C6D C1D C2D C3D -176.64(19) . . . . ?
C6D C1D C5D C4D 176.92(18) . . . . ?
C6D C7D C8D N2D 0.6(3) . . . . ?
C7B C6B C10B C9B 1.2(3) . . . . ?
C7D C6D C10D C9D 1.3(3) . . . . ?
C8B N2B C9B C10B -0.4(3) . . . . ?
C8D N2D C9D C10D -0.6(3) . . . . ?
C9B N2B C8B C7B 1.3(3) . . . . ?
C9D N2D C8D C7D 0.4(3) . . . . ?
C10B C6B C7B C8B -0.3(3) . . . . ?
C10D C6D C7D C8D -1.4(3) . . . . ?
